data_4336121
loop_
_publ_author_name
'Noviyan Darmawan'
'Cheng-Han Yang'
'Matteo Mauro'
'Matthieu Raynal'
'Susanne Heun'
'Junyou Pan'
'Herwig Buchholz'
'Pierre Braunstein'
'Luisa De Cola'

_publ_section_title
;
 Efficient Near-UV Emitters Based on Cationic Bis-Pincer Iridium(III)
 Carbene Complexes
;
_journal_name_full 'Inorganic Chemistry'
_journal_page_first 10756
_journal_page_last 10765
_journal_paper_doi 10.1021/ic302695q
_journal_volume 52
_journal_year 2013
_chemical_formula_moiety 'C44 H58 Ir N8, F6 P'
_chemical_formula_sum 'C44 H58 F6 Ir N8 P'
_chemical_formula_weight 1036.15
_chemical_name_systematic
;
 ?
;
_space_group_IT_number 14
_symmetry_cell_setting monoclinic
_symmetry_space_group_name_Hall '-P 2ybc'
_symmetry_space_group_name_H-M 'P 1 21/c 1'
_atom_sites_solution_hydrogens geom
_atom_sites_solution_primary direct
_atom_sites_solution_secondary difmap
_audit_creation_method SHELXL-97
_cell_angle_alpha 90.00
_cell_angle_beta 112.109(2)
_cell_angle_gamma 90.00
_cell_formula_units_Z 4
_cell_length_a 15.9489(6)
_cell_length_b 14.1730(5)
_cell_length_c 25.0561(8)
_cell_measurement_reflns_used 9940
_cell_measurement_temperature 173(2)
_cell_measurement_theta_max 29.75
_cell_measurement_theta_min 2.76
_cell_volume 5247.3(3)
_computing_cell_refinement 'Bruker SAINT'
_computing_data_collection 'Bruker APEX2'
_computing_data_reduction 'Bruker SAINT'
_computing_molecular_graphics 'Bruker SHELXTL'
_computing_publication_material 'Bruker SHELXTL'
_computing_structure_refinement 'SHELXL-97 (Sheldrick, 2008)'
_computing_structure_solution 'SHELXS-97 (Sheldrick, 2008)'
_diffrn_ambient_temperature 173(2)
_diffrn_measured_fraction_theta_full 0.995
_diffrn_measured_fraction_theta_max 0.995
_diffrn_measurement_device_type 'Bruker APEX-II CCD'
_diffrn_measurement_method '\f and \w scans'
_diffrn_radiation_monochromator graphite
_diffrn_radiation_source 'fine-focus sealed tube'
_diffrn_radiation_type MoK\a
_diffrn_radiation_wavelength 0.71073
_diffrn_reflns_av_R_equivalents 0.0355
_diffrn_reflns_av_sigmaI/netI 0.0446
_diffrn_reflns_limit_h_max 22
_diffrn_reflns_limit_h_min -20
_diffrn_reflns_limit_k_max 19
_diffrn_reflns_limit_k_min -19
_diffrn_reflns_limit_l_max 35
_diffrn_reflns_limit_l_min -34
_diffrn_reflns_number 45512
_diffrn_reflns_theta_full 29.99
_diffrn_reflns_theta_max 29.99
_diffrn_reflns_theta_min 1.96
_exptl_absorpt_coefficient_mu 2.631
_exptl_absorpt_correction_T_max 0.6936
_exptl_absorpt_correction_T_min 0.5591
_exptl_absorpt_correction_type multi-scan
_exptl_absorpt_process_details sadabs
_exptl_crystal_colour colourless
_exptl_crystal_density_diffrn 1.312
_exptl_crystal_description prism
_exptl_crystal_F_000 2096
_exptl_crystal_size_max 0.25
_exptl_crystal_size_mid 0.20
_exptl_crystal_size_min 0.15
_platon_squeeze_details
;
 The residual electron density was assigned to one molecule of the
 dichloromethane solvent [146/4 = 36 e per asymmetric unit; one molecule of
 CH2Cl2 would give 42e].
;
_refine_diff_density_max 3.584
_refine_diff_density_min -1.328
_refine_diff_density_rms 0.113
_refine_ls_extinction_method none
_refine_ls_goodness_of_fit_ref 1.027
_refine_ls_hydrogen_treatment constr
_refine_ls_matrix_type full
_refine_ls_number_parameters 549
_refine_ls_number_reflns 15222
_refine_ls_number_restraints 0
_refine_ls_restrained_S_all 1.027
_refine_ls_R_factor_all 0.0613
_refine_ls_R_factor_gt 0.0381
_refine_ls_shift/su_max 0.004
_refine_ls_shift/su_mean 0.000
_refine_ls_structure_factor_coef Fsqd
_refine_ls_weighting_details 'calc w=1/[\s^2^(Fo^2^)+(0.0432P)^2^+6.7486P] where P=(Fo^2^+2Fc^2^)/3'
_refine_ls_weighting_scheme calc
_refine_ls_wR_factor_gt 0.0874
_refine_ls_wR_factor_ref 0.0941
_reflns_number_gt 11110
_reflns_number_total 15222
_reflns_threshold_expression I>2\s(I)
_cod_data_source_file ic302695q_si_002.cif
_cod_data_source_block pbpb111115
_cod_original_sg_symbol_H-M 'P 21/c'
_cod_database_code 4336121

loop_
_symmetry_equiv_pos_as_xyz
'x, y, z'
'-x, y+1/2, -z+1/2'
'-x, -y, -z'
'x, -y-1/2, z-1/2'

loop_
_atom_site_label
_atom_site_type_symbol
_atom_site_fract_x
_atom_site_fract_y
_atom_site_fract_z
_atom_site_U_iso_or_equiv
_atom_site_adp_type
_atom_site_occupancy
_atom_site_symmetry_multiplicity
_atom_site_calc_flag
_atom_site_refinement_flags
C1 C 0.1859(2) 0.9666(2) 0.82295(13) 0.0216(6) Uani 1 1 d .
C2 C 0.0940(2) 0.9830(3) 0.80822(15) 0.0285(7) Uani 1 1 d .
C3 C 0.0539(3) 1.0679(3) 0.78314(16) 0.0357(9) Uani 1 1 d .
C4 C 0.1117(3) 1.1358(3) 0.77598(17) 0.0372(9) Uani 1 1 d .
H4 H 0.0858 1.1945 0.7596 0.045 Uiso 1 1 calc R
C5 C 0.2048(3) 1.1249(3) 0.79084(17) 0.0355(9) Uani 1 1 d .
C6 C 0.2397(2) 1.0370(3) 0.81453(15) 0.0268(7) Uani 1 1 d .
C7 C -0.0471(3) 1.0891(4) 0.7640(2) 0.0515(12) Uani 1 1 d .
H7A H -0.0600 1.1510 0.7452 0.077 Uiso 1 1 calc R
H7B H -0.0642 1.0896 0.7977 0.077 Uiso 1 1 calc R
H7C H -0.0819 1.0405 0.7369 0.077 Uiso 1 1 calc R
C8 C 0.2589(4) 1.2052(3) 0.7806(2) 0.0544(13) Uani 1 1 d .
H8A H 0.3053 1.2250 0.8173 0.082 Uiso 1 1 calc R
H8B H 0.2186 1.2584 0.7633 0.082 Uiso 1 1 calc R
H8C H 0.2881 1.1845 0.7544 0.082 Uiso 1 1 calc R
C9 C 0.1065(2) 0.8264(3) 0.84470(14) 0.0271(7) Uani 1 1 d .
C10 C -0.0342(3) 0.8020(4) 0.8425(2) 0.0438(10) Uani 1 1 d .
H10 H -0.0841 0.7718 0.8473 0.053 Uiso 1 1 calc R
C11 C -0.0342(2) 0.8881(3) 0.82115(19) 0.0406(10) Uani 1 1 d .
H11 H -0.0835 0.9311 0.8081 0.049 Uiso 1 1 calc R
C12 C 0.0806(3) 0.6750(3) 0.88573(19) 0.0455(11) Uani 1 1 d .
H12A H 0.1380 0.6551 0.8825 0.055 Uiso 1 1 calc R
H12B H 0.0344 0.6261 0.8672 0.055 Uiso 1 1 calc R
C13 C 0.0942(5) 0.6841(5) 0.9496(3) 0.080(2) Uani 1 1 d .
H13A H 0.1413 0.7323 0.9675 0.096 Uiso 1 1 calc R
H13B H 0.0372 0.7076 0.9519 0.096 Uiso 1 1 calc R
C14 C 0.1188(8) 0.6026(7) 0.9819(3) 0.138(4) Uani 1 1 d .
H14A H 0.1765 0.5790 0.9808 0.165 Uiso 1 1 calc R
H14B H 0.0720 0.5537 0.9647 0.165 Uiso 1 1 calc R
C15 C 0.1303(10) 0.6187(9) 1.0458(4) 0.192(6) Uani 1 1 d .
H15A H 0.1797 0.6635 1.0639 0.289 Uiso 1 1 calc R
H15B H 0.1444 0.5585 1.0666 0.289 Uiso 1 1 calc R
H15C H 0.0739 0.6441 1.0471 0.289 Uiso 1 1 calc R
C16 C 0.3493(2) 0.9154(3) 0.85517(15) 0.0252(7) Uani 1 1 d .
C17 C 0.4770(3) 0.9865(3) 0.8575(2) 0.0476(11) Uani 1 1 d .
H17 H 0.5392 0.9963 0.8644 0.057 Uiso 1 1 calc R
C18 C 0.4103(3) 1.0491(3) 0.83494(19) 0.0424(10) Uani 1 1 d .
H18 H 0.4156 1.1112 0.8224 0.051 Uiso 1 1 calc R
C19 C 0.4912(3) 0.8215(3) 0.89721(19) 0.0398(10) Uani 1 1 d .
H19A H 0.5397 0.8105 0.8823 0.048 Uiso 1 1 calc R
H19B H 0.4513 0.7654 0.8878 0.048 Uiso 1 1 calc R
C20 C 0.5331(3) 0.8336(3) 0.96209(19) 0.0461(10) Uani 1 1 d .
H20A H 0.4844 0.8410 0.9772 0.055 Uiso 1 1 calc R
H20B H 0.5703 0.8916 0.9714 0.055 Uiso 1 1 calc R
C21 C 0.5921(4) 0.7497(4) 0.9914(3) 0.0690(16) Uani 1 1 d .
H21A H 0.5553 0.6914 0.9804 0.083 Uiso 1 1 calc R
H21B H 0.6420 0.7440 0.9772 0.083 Uiso 1 1 calc R
C22 C 0.6316(5) 0.7572(5) 1.0559(3) 0.092(2) Uani 1 1 d .
H22A H 0.6636 0.8175 1.0671 0.138 Uiso 1 1 calc R
H22B H 0.6741 0.7051 1.0719 0.138 Uiso 1 1 calc R
H22C H 0.5829 0.7540 1.0707 0.138 Uiso 1 1 calc R
C23 C 0.2971(2) 0.7130(2) 0.88898(14) 0.0230(7) Uani 1 1 d .
C24 C 0.3289(3) 0.6951(3) 0.94824(16) 0.0326(8) Uani 1 1 d .
C25 C 0.3666(3) 0.6095(3) 0.97183(17) 0.0388(9) Uani 1 1 d .
C26 C 0.3710(3) 0.5415(3) 0.93294(18) 0.0410(10) Uani 1 1 d .
H26 H 0.3957 0.4818 0.9481 0.049 Uiso 1 1 calc R
C27 C 0.3419(3) 0.5541(3) 0.87301(18) 0.0367(9) Uani 1 1 d .
C28 C 0.3054(2) 0.6421(3) 0.85265(15) 0.0277(7) Uani 1 1 d .
C29 C 0.4000(4) 0.5858(4) 1.03549(19) 0.0570(14) Uani 1 1 d .
H29A H 0.4262 0.5223 1.0418 0.086 Uiso 1 1 calc R
H29B H 0.3493 0.5883 1.0485 0.086 Uiso 1 1 calc R
H29C H 0.4462 0.6316 1.0573 0.086 Uiso 1 1 calc R
C30 C 0.3520(4) 0.4741(3) 0.8360(2) 0.0559(13) Uani 1 1 d .
H30A H 0.2928 0.4586 0.8066 0.084 Uiso 1 1 calc R
H30B H 0.3766 0.4186 0.8602 0.084 Uiso 1 1 calc R
H30C H 0.3933 0.4932 0.8173 0.084 Uiso 1 1 calc R
C31 C 0.2750(2) 0.8546(3) 0.94335(15) 0.0269(7) Uani 1 1 d .
C32 C 0.3013(3) 0.8847(3) 1.03703(17) 0.0412(10) Uani 1 1 d .
H32 H 0.3029 0.9171 1.0706 0.049 Uiso 1 1 calc R
C33 C 0.3303(3) 0.7958(3) 1.03467(17) 0.0431(10) Uani 1 1 d .
H33 H 0.3564 0.7540 1.0663 0.052 Uiso 1 1 calc R
C34 C 0.2276(3) 1.0133(3) 0.96493(16) 0.0320(8) Uani 1 1 d .
H34A H 0.2265 1.0301 0.9263 0.038 Uiso 1 1 calc R
H34B H 0.2655 1.0606 0.9927 0.038 Uiso 1 1 calc R
C35 C 0.1325(3) 1.0175(3) 0.96402(17) 0.0372(9) Uani 1 1 d .
H35A H 0.1336 1.0024 1.0029 0.045 Uiso 1 1 calc R
H35B H 0.0948 0.9695 0.9369 0.045 Uiso 1 1 calc R
C36 C 0.0906(3) 1.1140(3) 0.9460(2) 0.0491(11) Uani 1 1 d .
H36A H 0.1302 1.1621 0.9721 0.059 Uiso 1 1 calc R
H36B H 0.0873 1.1277 0.9065 0.059 Uiso 1 1 calc R
C37 C -0.0031(4) 1.1218(6) 0.9473(3) 0.089(2) Uani 1 1 d .
H37A H -0.0422 1.0730 0.9226 0.133 Uiso 1 1 calc R
H37B H -0.0283 1.1842 0.9333 0.133 Uiso 1 1 calc R
H37C H 0.0004 1.1132 0.9869 0.133 Uiso 1 1 calc R
C38 C 0.2326(2) 0.7647(3) 0.78477(15) 0.0246(7) Uani 1 1 d .
C39 C 0.2219(3) 0.6965(3) 0.70097(17) 0.0347(8) Uani 1 1 d .
H39 H 0.2081 0.6883 0.6609 0.042 Uiso 1 1 calc R
C40 C 0.2635(3) 0.6342(3) 0.74249(17) 0.0330(8) Uani 1 1 d .
H40 H 0.2849 0.5734 0.7377 0.040 Uiso 1 1 calc R
C41 C 0.1458(3) 0.8539(3) 0.69557(16) 0.0336(8) Uani 1 1 d .
H41A H 0.1565 0.8656 0.6597 0.040 Uiso 1 1 calc R
H41B H 0.1628 0.9117 0.7194 0.040 Uiso 1 1 calc R
C42 C 0.0462(3) 0.8333(3) 0.68066(17) 0.0365(8) Uani 1 1 d .
H42A H 0.0294 0.7761 0.6562 0.044 Uiso 1 1 calc R
H42B H 0.0363 0.8196 0.7166 0.044 Uiso 1 1 calc R
C43 C -0.0150(3) 0.9132(3) 0.6495(2) 0.0473(11) Uani 1 1 d .
H43A H -0.0080 0.9248 0.6125 0.057 Uiso 1 1 calc R
H43B H 0.0032 0.9713 0.6730 0.057 Uiso 1 1 calc R
C44 C -0.1148(3) 0.8917(4) 0.6379(3) 0.0673(16) Uani 1 1 d .
H44A H -0.1340 0.8363 0.6127 0.101 Uiso 1 1 calc R
H44B H -0.1521 0.9461 0.6190 0.101 Uiso 1 1 calc R
H44C H -0.1218 0.8789 0.6744 0.101 Uiso 1 1 calc R
N1 N 0.05244(19) 0.9027(2) 0.82177(13) 0.0285(6) Uani 1 1 d .
N2 N 0.0516(2) 0.7643(2) 0.85643(14) 0.0331(7) Uani 1 1 d .
N3 N 0.3316(2) 1.0055(2) 0.83347(13) 0.0286(6) Uani 1 1 d .
N4 N 0.4389(2) 0.9044(2) 0.86911(14) 0.0323(7) Uani 1 1 d .
N5 N 0.3145(2) 0.7771(2) 0.97709(13) 0.0315(7) Uani 1 1 d .
N6 N 0.2686(2) 0.9196(2) 0.98103(13) 0.0314(7) Uani 1 1 d .
N7 N 0.2694(2) 0.6755(2) 0.79401(13) 0.0261(6) Uani 1 1 d .
N8 N 0.2027(2) 0.7753(2) 0.72702(12) 0.0274(6) Uani 1 1 d .
F1 F 0.1895(3) 0.1555(5) 0.11021(19) 0.154(3) Uani 1 1 d .
F2 F 0.23651(18) 0.0983(2) 0.19932(11) 0.0488(6) Uani 1 1 d .
F3 F 0.2186(3) 0.0048(3) 0.12553(18) 0.1186(18) Uani 1 1 d .
F4 F 0.3077(2) 0.0983(3) 0.09648(12) 0.0669(9) Uani 1 1 d .
F5 F 0.3546(3) 0.0342(3) 0.18566(18) 0.0995(14) Uani 1 1 d .
F6 F 0.3336(3) 0.1861(3) 0.17338(17) 0.1041(16) Uani 1 1 d .
P1 P 0.27180(7) 0.09981(9) 0.14790(4) 0.0354(2) Uani 1 1 d .
Ir1 Ir 0.240817(8) 0.839482(9) 0.856517(5) 0.02255(4) Uani 1 1 d .

loop_
_atom_site_aniso_label
_atom_site_aniso_U_11
_atom_site_aniso_U_22
_atom_site_aniso_U_33
_atom_site_aniso_U_23
_atom_site_aniso_U_13
_atom_site_aniso_U_12
C1 0.0174(14) 0.0227(16) 0.0223(14) -0.0031(13) 0.0045(12) 0.0013(12)
C2 0.0224(16) 0.0342(19) 0.0271(16) -0.0058(15) 0.0071(13) 0.0010(15)
C3 0.032(2) 0.037(2) 0.0308(18) -0.0066(16) 0.0034(16) 0.0105(17)
C4 0.044(2) 0.0226(18) 0.035(2) 0.0014(15) 0.0041(17) 0.0094(16)
C5 0.045(2) 0.0255(18) 0.0318(19) 0.0031(15) 0.0096(17) 0.0015(17)
C6 0.0254(16) 0.0271(18) 0.0259(16) -0.0004(14) 0.0074(13) 0.0006(14)
C7 0.031(2) 0.053(3) 0.057(3) -0.009(2) 0.002(2) 0.021(2)
C8 0.067(3) 0.033(2) 0.057(3) 0.015(2) 0.015(3) -0.005(2)
C9 0.0225(16) 0.038(2) 0.0246(15) -0.0070(14) 0.0130(13) -0.0055(15)
C10 0.0256(19) 0.058(3) 0.053(3) -0.013(2) 0.0217(19) -0.0131(19)
C11 0.0169(17) 0.057(3) 0.048(2) -0.020(2) 0.0120(16) -0.0050(18)
C12 0.041(2) 0.052(3) 0.045(2) 0.004(2) 0.0189(19) -0.018(2)
C13 0.090(5) 0.101(5) 0.054(3) 0.011(3) 0.031(3) -0.030(4)
C14 0.194(11) 0.155(9) 0.073(5) 0.009(6) 0.059(6) -0.047(8)
C15 0.332(18) 0.199(12) 0.081(6) -0.009(7) 0.118(9) -0.065(12)
C16 0.0185(15) 0.0282(18) 0.0288(17) 0.0015(14) 0.0090(13) 0.0008(13)
C17 0.028(2) 0.055(3) 0.063(3) 0.006(2) 0.020(2) -0.011(2)
C18 0.034(2) 0.044(2) 0.053(3) 0.005(2) 0.0209(19) -0.0086(19)
C19 0.0233(18) 0.047(3) 0.050(2) 0.0021(19) 0.0139(17) 0.0042(17)
C20 0.033(2) 0.053(3) 0.047(2) 0.006(2) 0.0097(18) -0.002(2)
C21 0.046(3) 0.076(4) 0.073(4) 0.018(3) 0.009(3) 0.011(3)
C22 0.075(4) 0.105(6) 0.067(4) 0.037(4) -0.005(3) -0.011(4)
C23 0.0217(15) 0.0217(17) 0.0253(15) 0.0020(13) 0.0085(13) 0.0004(13)
C24 0.0309(19) 0.037(2) 0.0295(18) 0.0043(16) 0.0110(15) 0.0041(16)
C25 0.041(2) 0.039(2) 0.034(2) 0.0052(18) 0.0111(17) 0.0056(19)
C26 0.047(2) 0.028(2) 0.042(2) 0.0083(17) 0.0110(19) 0.0129(18)
C27 0.040(2) 0.028(2) 0.040(2) 0.0003(17) 0.0126(18) 0.0019(17)
C28 0.0269(17) 0.028(2) 0.0288(17) 0.0000(14) 0.0111(14) 0.0005(14)
C29 0.076(4) 0.052(3) 0.037(2) 0.017(2) 0.013(2) 0.023(3)
C30 0.077(4) 0.035(2) 0.048(3) -0.001(2) 0.014(2) 0.021(2)
C31 0.0238(16) 0.030(2) 0.0273(16) 0.0001(14) 0.0096(13) -0.0016(14)
C32 0.052(3) 0.046(3) 0.0244(18) -0.0040(17) 0.0128(18) 0.003(2)
C33 0.051(3) 0.048(3) 0.0272(19) -0.0015(18) 0.0114(18) 0.000(2)
C34 0.040(2) 0.0302(19) 0.0282(17) -0.0054(15) 0.0152(16) -0.0035(16)
C35 0.041(2) 0.038(2) 0.035(2) -0.0047(17) 0.0176(17) 0.0001(18)
C36 0.057(3) 0.046(3) 0.049(3) 0.003(2) 0.025(2) 0.014(2)
C37 0.073(4) 0.111(6) 0.093(5) 0.021(4) 0.043(4) 0.045(4)
C38 0.0201(15) 0.0269(18) 0.0281(16) 0.0002(14) 0.0106(13) -0.0018(13)
C39 0.037(2) 0.039(2) 0.0314(19) -0.0100(17) 0.0171(16) -0.0015(17)
C40 0.0329(19) 0.035(2) 0.0342(19) -0.0073(16) 0.0166(16) -0.0018(16)
C41 0.039(2) 0.036(2) 0.0260(17) 0.0008(15) 0.0119(15) 0.0018(17)
C42 0.038(2) 0.034(2) 0.0338(19) -0.0021(17) 0.0093(16) 0.0009(18)
C43 0.046(3) 0.050(3) 0.040(2) -0.003(2) 0.010(2) 0.009(2)
C44 0.045(3) 0.066(4) 0.081(4) 0.000(3) 0.012(3) 0.012(3)
N1 0.0177(13) 0.0349(17) 0.0327(15) -0.0073(13) 0.0093(12) -0.0019(12)
N2 0.0315(16) 0.0366(18) 0.0366(17) -0.0102(14) 0.0189(14) -0.0101(14)
N3 0.0242(14) 0.0277(16) 0.0346(15) 0.0027(13) 0.0120(12) -0.0032(12)
N4 0.0184(14) 0.0361(18) 0.0430(18) 0.0016(15) 0.0123(13) 0.0017(13)
N5 0.0355(17) 0.0324(17) 0.0272(15) -0.0001(13) 0.0126(13) 0.0007(14)
N6 0.0330(17) 0.0329(17) 0.0277(15) -0.0019(13) 0.0107(13) -0.0002(14)
N7 0.0256(14) 0.0263(16) 0.0284(14) -0.0032(12) 0.0123(12) -0.0019(12)
N8 0.0304(15) 0.0269(16) 0.0257(14) -0.0006(12) 0.0116(12) -0.0001(13)
F1 0.087(3) 0.298(7) 0.104(3) 0.122(4) 0.068(3) 0.126(4)
F2 0.0502(15) 0.0648(18) 0.0433(14) -0.0044(13) 0.0312(12) 0.0029(13)
F3 0.144(4) 0.140(4) 0.100(3) -0.064(3) 0.079(3) -0.096(3)
F4 0.0577(18) 0.109(3) 0.0480(16) -0.0162(17) 0.0361(14) -0.0186(18)
F5 0.092(3) 0.112(3) 0.133(3) 0.064(3) 0.086(3) 0.058(2)
F6 0.159(4) 0.087(3) 0.093(3) -0.049(2) 0.079(3) -0.081(3)
P1 0.0286(5) 0.0488(6) 0.0337(5) -0.0071(5) 0.0171(4) -0.0041(4)
Ir1 0.01971(6) 0.02413(7) 0.02465(6) -0.00012(6) 0.00931(4) 0.00047(6)

loop_
_atom_type_symbol
_atom_type_description
_atom_type_scat_dispersion_real
_atom_type_scat_dispersion_imag
_atom_type_scat_source
C C 0.0033 0.0016 'International Tables Vol C Tables 4.2.6.8 and 6.1.1.4'
H H 0.0000 0.0000 'International Tables Vol C Tables 4.2.6.8 and 6.1.1.4'
N N 0.0061 0.0033 'International Tables Vol C Tables 4.2.6.8 and 6.1.1.4'
F F 0.0171 0.0103 'International Tables Vol C Tables 4.2.6.8 and 6.1.1.4'
P P 0.1023 0.0942 'International Tables Vol C Tables 4.2.6.8 and 6.1.1.4'
Ir Ir -1.4442 7.9887 'International Tables Vol C Tables 4.2.6.8 and 6.1.1.4'

loop_
_geom_angle_atom_site_label_1
_geom_angle_atom_site_label_2
_geom_angle_atom_site_label_3
_geom_angle
C6 C1 C2 119.4(3)
C6 C1 Ir1 120.3(2)
C2 C1 Ir1 120.3(3)
C1 C2 C3 121.6(4)
C1 C2 N1 110.0(3)
C3 C2 N1 128.4(3)
C4 C3 C2 116.1(3)
C4 C3 C7 119.7(4)
C2 C3 C7 124.2(4)
C3 C4 C5 125.4(4)
C3 C4 H4 117.3
C5 C4 H4 117.3
C4 C5 C6 115.1(4)
C4 C5 C8 119.4(4)
C6 C5 C8 125.5(4)
C1 C6 C5 122.4(3)
C1 C6 N3 110.0(3)
C5 C6 N3 127.7(3)
C3 C7 H7A 109.5
C3 C7 H7B 109.5
H7A C7 H7B 109.5
C3 C7 H7C 109.5
H7A C7 H7C 109.5
H7B C7 H7C 109.5
C5 C8 H8A 109.5
C5 C8 H8B 109.5
H8A C8 H8B 109.5
C5 C8 H8C 109.5
H8A C8 H8C 109.5
H8B C8 H8C 109.5
N2 C9 N1 104.4(3)
N2 C9 Ir1 138.9(3)
N1 C9 Ir1 116.6(2)
C11 C10 N2 107.7(4)
C11 C10 H10 126.1
N2 C10 H10 126.1
C10 C11 N1 106.4(4)
C10 C11 H11 126.8
N1 C11 H11 126.8
N2 C12 C13 110.3(4)
N2 C12 H12A 109.6
C13 C12 H12A 109.6
N2 C12 H12B 109.6
C13 C12 H12B 109.6
H12A C12 H12B 108.1
C14 C13 C12 116.0(7)
C14 C13 H13A 108.3
C12 C13 H13A 108.3
C14 C13 H13B 108.3
C12 C13 H13B 108.3
H13A C13 H13B 107.4
C13 C14 C15 112.2(9)
C13 C14 H14A 109.2
C15 C14 H14A 109.2
C13 C14 H14B 109.2
C15 C14 H14B 109.2
H14A C14 H14B 107.9
C14 C15 H15A 109.5
C14 C15 H15B 109.5
H15A C15 H15B 109.5
C14 C15 H15C 109.5
H15A C15 H15C 109.5
H15B C15 H15C 109.5
N4 C16 N3 104.5(3)
N4 C16 Ir1 139.1(3)
N3 C16 Ir1 116.5(2)
C18 C17 N4 107.6(4)
C18 C17 H17 126.2
N4 C17 H17 126.2
C17 C18 N3 106.5(4)
C17 C18 H18 126.7
N3 C18 H18 126.7
N4 C19 C20 111.6(4)
N4 C19 H19A 109.3
C20 C19 H19A 109.3
N4 C19 H19B 109.3
C20 C19 H19B 109.3
H19A C19 H19B 108.0
C19 C20 C21 111.8(4)
C19 C20 H20A 109.2
C21 C20 H20A 109.2
C19 C20 H20B 109.2
C21 C20 H20B 109.2
H20A C20 H20B 107.9
C22 C21 C20 113.4(6)
C22 C21 H21A 108.9
C20 C21 H21A 108.9
C22 C21 H21B 108.9
C20 C21 H21B 108.9
H21A C21 H21B 107.7
C21 C22 H22A 109.5
C21 C22 H22B 109.5
H22A C22 H22B 109.5
C21 C22 H22C 109.5
H22A C22 H22C 109.5
H22B C22 H22C 109.5
C28 C23 C24 118.4(3)
C28 C23 Ir1 120.7(2)
C24 C23 Ir1 120.9(3)
C25 C24 C23 122.5(4)
C25 C24 N5 128.5(3)
C23 C24 N5 109.0(3)
C24 C25 C26 115.9(4)
C24 C25 C29 124.6(4)
C26 C25 C29 119.5(4)
C25 C26 C27 125.2(4)
C25 C26 H26 117.4
C27 C26 H26 117.4
C28 C27 C26 115.5(4)
C28 C27 C30 125.1(4)
C26 C27 C30 119.4(4)
C27 C28 C23 122.4(3)
C27 C28 N7 128.3(3)
C23 C28 N7 109.2(3)
C25 C29 H29A 109.5
C25 C29 H29B 109.5
H29A C29 H29B 109.5
C25 C29 H29C 109.5
H29A C29 H29C 109.5
H29B C29 H29C 109.5
C27 C30 H30A 109.5
C27 C30 H30B 109.5
H30A C30 H30B 109.5
C27 C30 H30C 109.5
H30A C30 H30C 109.5
H30B C30 H30C 109.5
N6 C31 N5 104.6(3)
N6 C31 Ir1 139.0(3)
N5 C31 Ir1 116.3(2)
C33 C32 N6 107.0(4)
C33 C32 H32 126.5
N6 C32 H32 126.5
C32 C33 N5 106.9(4)
C32 C33 H33 126.5
N5 C33 H33 126.5
N6 C34 C35 112.3(3)
N6 C34 H34A 109.1
C35 C34 H34A 109.1
N6 C34 H34B 109.1
C35 C34 H34B 109.1
H34A C34 H34B 107.9
C34 C35 C36 111.6(4)
C34 C35 H35A 109.3
C36 C35 H35A 109.3
C34 C35 H35B 109.3
C36 C35 H35B 109.3
H35A C35 H35B 108.0
C37 C36 C35 112.8(5)
C37 C36 H36A 109.0
C35 C36 H36A 109.0
C37 C36 H36B 109.0
C35 C36 H36B 109.0
H36A C36 H36B 107.8
C36 C37 H37A 109.5
C36 C37 H37B 109.5
H37A C37 H37B 109.5
C36 C37 H37C 109.5
H37A C37 H37C 109.5
H37B C37 H37C 109.5
N8 C38 N7 103.8(3)
N8 C38 Ir1 139.7(3)
N7 C38 Ir1 116.4(2)
C40 C39 N8 107.4(3)
C40 C39 H39 126.3
N8 C39 H39 126.3
C39 C40 N7 106.6(3)
C39 C40 H40 126.7
N7 C40 H40 126.7
N8 C41 C42 111.4(3)
N8 C41 H41A 109.3
C42 C41 H41A 109.3
N8 C41 H41B 109.3
C42 C41 H41B 109.3
H41A C41 H41B 108.0
C43 C42 C41 113.3(4)
C43 C42 H42A 108.9
C41 C42 H42A 108.9
C43 C42 H42B 108.9
C41 C42 H42B 108.9
H42A C42 H42B 107.7
C42 C43 C44 111.8(4)
C42 C43 H43A 109.3
C44 C43 H43A 109.3
C42 C43 H43B 109.3
C44 C43 H43B 109.3
H43A C43 H43B 107.9
C43 C44 H44A 109.5
C43 C44 H44B 109.5
H44A C44 H44B 109.5
C43 C44 H44C 109.5
H44A C44 H44C 109.5
H44B C44 H44C 109.5
C9 N1 C11 110.8(3)
C9 N1 C2 117.2(3)
C11 N1 C2 131.8(3)
C9 N2 C10 110.7(4)
C9 N2 C12 124.8(3)
C10 N2 C12 124.1(4)
C16 N3 C18 110.8(3)
C16 N3 C6 116.9(3)
C18 N3 C6 132.3(3)
C16 N4 C17 110.6(3)
C16 N4 C19 125.2(3)
C17 N4 C19 123.9(3)
C31 N5 C33 110.1(3)
C31 N5 C24 117.3(3)
C33 N5 C24 132.6(4)
C31 N6 C32 111.3(3)
C31 N6 C34 124.6(3)
C32 N6 C34 124.0(3)
C38 N7 C40 110.9(3)
C38 N7 C28 117.0(3)
C40 N7 C28 132.1(3)
C38 N8 C39 111.3(3)
C38 N8 C41 123.9(3)
C39 N8 C41 124.2(3)
F1 P1 F6 96.5(4)
F1 P1 F3 90.0(3)
F6 P1 F3 173.5(3)
F1 P1 F2 91.37(18)
F6 P1 F2 92.34(18)
F3 P1 F2 88.28(18)
F1 P1 F4 89.62(19)
F6 P1 F4 88.70(18)
F3 P1 F4 90.56(19)
F2 P1 F4 178.5(2)
F1 P1 F5 175.8(3)
F6 P1 F5 87.7(3)
F3 P1 F5 85.8(3)
F2 P1 F5 88.75(16)
F4 P1 F5 90.18(18)
C23 Ir1 C1 178.85(13)
C23 Ir1 C31 76.47(14)
C1 Ir1 C31 104.30(14)
C23 Ir1 C38 76.56(14)
C1 Ir1 C38 102.67(13)
C31 Ir1 C38 153.03(14)
C23 Ir1 C16 102.79(14)
C1 Ir1 C16 76.34(13)
C31 Ir1 C16 94.25(14)
C38 Ir1 C16 91.89(14)
C23 Ir1 C9 104.89(14)
C1 Ir1 C9 76.00(14)
C31 Ir1 C9 90.48(13)
C38 Ir1 C9 96.17(13)
C16 Ir1 C9 152.26(15)

loop_
_geom_bond_atom_site_label_1
_geom_bond_atom_site_label_2
_geom_bond_distance
C1 C6 1.383(5)
C1 C2 1.390(4)
C1 Ir1 2.041(3)
C2 C3 1.396(5)
C2 N1 1.422(5)
C3 C4 1.391(6)
C3 C7 1.527(5)
C4 C5 1.396(6)
C4 H4 0.9500
C5 C6 1.403(5)
C5 C8 1.508(6)
C6 N3 1.432(4)
C7 H7A 0.9800
C7 H7B 0.9800
C7 H7C 0.9800
C8 H8A 0.9800
C8 H8B 0.9800
C8 H8C 0.9800
C9 N2 1.349(5)
C9 N1 1.368(5)
C9 Ir1 2.057(3)
C10 C11 1.333(7)
C10 N2 1.386(5)
C10 H10 0.9500
C11 N1 1.391(5)
C11 H11 0.9500
C12 N2 1.449(6)
C12 C13 1.538(7)
C12 H12A 0.9900
C12 H12B 0.9900
C13 C14 1.380(11)
C13 H13A 0.9900
C13 H13B 0.9900
C14 C15 1.559(11)
C14 H14A 0.9900
C14 H14B 0.9900
C15 H15A 0.9800
C15 H15B 0.9800
C15 H15C 0.9800
C16 N4 1.347(4)
C16 N3 1.374(5)
C16 Ir1 2.048(3)
C17 C18 1.336(6)
C17 N4 1.394(5)
C17 H17 0.9500
C18 N3 1.386(5)
C18 H18 0.9500
C19 N4 1.460(5)
C19 C20 1.517(6)
C19 H19A 0.9900
C19 H19B 0.9900
C20 C21 1.522(7)
C20 H20A 0.9900
C20 H20B 0.9900
C21 C22 1.501(8)
C21 H21A 0.9900
C21 H21B 0.9900
C22 H22A 0.9800
C22 H22B 0.9800
C22 H22C 0.9800
C23 C28 1.395(5)
C23 C24 1.400(5)
C23 Ir1 2.033(3)
C24 C25 1.384(6)
C24 N5 1.432(5)
C25 C26 1.392(6)
C25 C29 1.517(6)
C26 C27 1.406(6)
C26 H26 0.9500
C27 C28 1.390(5)
C27 C30 1.511(6)
C28 N7 1.441(5)
C29 H29A 0.9800
C29 H29B 0.9800
C29 H29C 0.9800
C30 H30A 0.9800
C30 H30B 0.9800
C30 H30C 0.9800
C31 N6 1.350(5)
C31 N5 1.385(5)
C31 Ir1 2.046(3)
C32 C33 1.351(6)
C32 N6 1.391(5)
C32 H32 0.9500
C33 N5 1.394(5)
C33 H33 0.9500
C34 N6 1.468(5)
C34 C35 1.511(5)
C34 H34A 0.9900
C34 H34B 0.9900
C35 C36 1.514(6)
C35 H35A 0.9900
C35 H35B 0.9900
C36 C37 1.511(7)
C36 H36A 0.9900
C36 H36B 0.9900
C37 H37A 0.9800
C37 H37B 0.9800
C37 H37C 0.9800
C38 N8 1.351(4)
C38 N7 1.376(4)
C38 Ir1 2.048(3)
C39 C40 1.335(6)
C39 N8 1.384(5)
C39 H39 0.9500
C40 N7 1.388(5)
C40 H40 0.9500
C41 N8 1.466(5)
C41 C42 1.517(6)
C41 H41A 0.9900
C41 H41B 0.9900
C42 C43 1.508(6)
C42 H42A 0.9900
C42 H42B 0.9900
C43 C44 1.536(7)
C43 H43A 0.9900
C43 H43B 0.9900
C44 H44A 0.9800
C44 H44B 0.9800
C44 H44C 0.9800
F1 P1 1.519(3)
F2 P1 1.588(2)
F3 P1 1.578(4)
F4 P1 1.594(3)
F5 P1 1.601(4)
F6 P1 1.549(3)

loop_
_geom_torsion_atom_site_label_1
_geom_torsion_atom_site_label_2
_geom_torsion_atom_site_label_3
_geom_torsion_atom_site_label_4
_geom_torsion
C6 C1 C2 C3 2.3(5)
Ir1 C1 C2 C3 -177.5(3)
C6 C1 C2 N1 -178.5(3)
Ir1 C1 C2 N1 1.7(4)
C1 C2 C3 C4 -2.5(5)
N1 C2 C3 C4 178.5(4)
C1 C2 C3 C7 177.8(4)
N1 C2 C3 C7 -1.2(6)
C2 C3 C4 C5 1.2(6)
C7 C3 C4 C5 -179.1(4)
C3 C4 C5 C6 0.3(6)
C3 C4 C5 C8 -179.9(4)
C2 C1 C6 C5 -0.8(5)
Ir1 C1 C6 C5 179.1(3)
C2 C1 C6 N3 179.0(3)
Ir1 C1 C6 N3 -1.1(4)
C4 C5 C6 C1 -0.5(5)
C8 C5 C6 C1 179.7(4)
C4 C5 C6 N3 179.7(3)
C8 C5 C6 N3 0.0(6)
N2 C10 C11 N1 0.4(5)
N2 C12 C13 C14 177.8(7)
C12 C13 C14 C15 -179.5(8)
N4 C17 C18 N3 0.8(5)
N4 C19 C20 C21 -176.9(4)
C19 C20 C21 C22 -177.6(5)
C28 C23 C24 C25 -1.2(6)
Ir1 C23 C24 C25 179.2(3)
C28 C23 C24 N5 179.4(3)
Ir1 C23 C24 N5 -0.2(4)
C23 C24 C25 C26 -0.1(6)
N5 C24 C25 C26 179.2(4)
C23 C24 C25 C29 -178.5(4)
N5 C24 C25 C29 0.7(7)
C24 C25 C26 C27 1.0(7)
C29 C25 C26 C27 179.6(5)
C25 C26 C27 C28 -0.7(7)
C25 C26 C27 C30 179.2(5)
C26 C27 C28 C23 -0.7(6)
C30 C27 C28 C23 179.4(4)
C26 C27 C28 N7 -179.4(4)
C30 C27 C28 N7 0.8(7)
C24 C23 C28 C27 1.6(5)
Ir1 C23 C28 C27 -178.8(3)
C24 C23 C28 N7 -179.5(3)
Ir1 C23 C28 N7 0.1(4)
N6 C32 C33 N5 -0.3(5)
N6 C34 C35 C36 -178.7(3)
C34 C35 C36 C37 -177.4(4)
N8 C39 C40 N7 0.1(4)
N8 C41 C42 C43 178.6(3)
C41 C42 C43 C44 -177.2(4)
N2 C9 N1 C11 1.8(4)
Ir1 C9 N1 C11 -174.3(2)
N2 C9 N1 C2 176.3(3)
Ir1 C9 N1 C2 0.2(4)
C10 C11 N1 C9 -1.3(4)
C10 C11 N1 C2 -174.8(4)
C1 C2 N1 C9 -1.2(4)
C3 C2 N1 C9 177.9(3)
C1 C2 N1 C11 172.0(4)
C3 C2 N1 C11 -8.9(6)
N1 C9 N2 C10 -1.5(4)
Ir1 C9 N2 C10 173.1(3)
N1 C9 N2 C12 -174.8(3)
Ir1 C9 N2 C12 -0.2(6)
C11 C10 N2 C9 0.8(5)
C11 C10 N2 C12 174.1(4)
C13 C12 N2 C9 99.3(5)
C13 C12 N2 C10 -73.1(5)
N4 C16 N3 C18 -0.7(4)
Ir1 C16 N3 C18 180.0(3)
N4 C16 N3 C6 179.7(3)
Ir1 C16 N3 C6 0.4(4)
C17 C18 N3 C16 0.0(5)
C17 C18 N3 C6 179.4(4)
C1 C6 N3 C16 0.4(4)
C5 C6 N3 C16 -179.8(4)
C1 C6 N3 C18 -179.0(4)
C5 C6 N3 C18 0.8(6)
N3 C16 N4 C17 1.2(4)
Ir1 C16 N4 C17 -179.8(3)
N3 C16 N4 C19 176.1(3)
Ir1 C16 N4 C19 -4.9(6)
C18 C17 N4 C16 -1.3(5)
C18 C17 N4 C19 -176.3(4)
C20 C19 N4 C16 -93.7(5)
C20 C19 N4 C17 80.5(5)
N6 C31 N5 C33 0.9(4)
Ir1 C31 N5 C33 -177.3(3)
N6 C31 N5 C24 179.2(3)
Ir1 C31 N5 C24 1.0(4)
C32 C33 N5 C31 -0.3(5)
C32 C33 N5 C24 -178.3(4)
C25 C24 N5 C31 -179.9(4)
C23 C24 N5 C31 -0.5(5)
C25 C24 N5 C33 -2.0(7)
C23 C24 N5 C33 177.3(4)
N5 C31 N6 C32 -1.1(4)
Ir1 C31 N6 C32 176.4(3)
N5 C31 N6 C34 -177.8(3)
Ir1 C31 N6 C34 -0.2(6)
C33 C32 N6 C31 0.9(5)
C33 C32 N6 C34 177.6(4)
C35 C34 N6 C31 100.6(4)
C35 C34 N6 C32 -75.6(5)
N8 C38 N7 C40 1.4(4)
Ir1 C38 N7 C40 -177.1(2)
N8 C38 N7 C28 -178.3(3)
Ir1 C38 N7 C28 3.2(4)
C39 C40 N7 C38 -0.9(4)
C39 C40 N7 C28 178.7(4)
C27 C28 N7 C38 176.6(4)
C23 C28 N7 C38 -2.1(4)
C27 C28 N7 C40 -3.0(6)
C23 C28 N7 C40 178.3(4)
N7 C38 N8 C39 -1.4(4)
Ir1 C38 N8 C39 176.5(3)
N7 C38 N8 C41 170.3(3)
Ir1 C38 N8 C41 -11.8(6)
C40 C39 N8 C38 0.9(4)
C40 C39 N8 C41 -170.8(3)
C42 C41 N8 C38 -86.5(4)
C42 C41 N8 C39 84.1(4)
C28 C23 Ir1 C31 -179.0(3)
C24 C23 Ir1 C31 0.6(3)
C28 C23 Ir1 C38 1.2(3)
C24 C23 Ir1 C38 -179.2(3)
C28 C23 Ir1 C16 -87.7(3)
C24 C23 Ir1 C16 91.9(3)
C28 C23 Ir1 C9 94.1(3)
C24 C23 Ir1 C9 -86.3(3)
C6 C1 Ir1 C31 92.1(3)
C2 C1 Ir1 C31 -88.1(3)
C6 C1 Ir1 C38 -87.8(3)
C2 C1 Ir1 C38 92.1(3)
C6 C1 Ir1 C16 1.1(3)
C2 C1 Ir1 C16 -179.1(3)
C6 C1 Ir1 C9 178.9(3)
C2 C1 Ir1 C9 -1.2(3)
N6 C31 Ir1 C23 -178.1(4)
N5 C31 Ir1 C23 -0.8(3)
N6 C31 Ir1 C1 2.7(4)
N5 C31 Ir1 C1 -179.9(3)
N6 C31 Ir1 C38 -177.6(3)
N5 C31 Ir1 C38 -0.3(5)
N6 C31 Ir1 C16 79.7(4)
N5 C31 Ir1 C16 -103.0(3)
N6 C31 Ir1 C9 -72.9(4)
N5 C31 Ir1 C9 104.4(3)
N8 C38 Ir1 C23 180.0(4)
N7 C38 Ir1 C23 -2.3(2)
N8 C38 Ir1 C1 -0.9(4)
N7 C38 Ir1 C1 176.8(2)
N8 C38 Ir1 C31 179.5(3)
N7 C38 Ir1 C31 -2.9(5)
N8 C38 Ir1 C16 -77.3(4)
N7 C38 Ir1 C16 100.4(3)
N8 C38 Ir1 C9 76.1(4)
N7 C38 Ir1 C9 -106.2(3)
N4 C16 Ir1 C23 -0.5(4)
N3 C16 Ir1 C23 178.4(3)
N4 C16 Ir1 C1 -179.7(4)
N3 C16 Ir1 C1 -0.8(3)
N4 C16 Ir1 C31 76.6(4)
N3 C16 Ir1 C31 -104.5(3)
N4 C16 Ir1 C38 -77.1(4)
N3 C16 Ir1 C38 101.8(3)
N4 C16 Ir1 C9 175.8(3)
N3 C16 Ir1 C9 -5.3(5)
N2 C9 Ir1 C23 7.0(4)
N1 C9 Ir1 C23 -178.8(2)
N2 C9 Ir1 C1 -173.7(4)
N1 C9 Ir1 C1 0.5(2)
N2 C9 Ir1 C31 -69.1(4)
N1 C9 Ir1 C31 105.1(3)
N2 C9 Ir1 C38 84.7(4)
N1 C9 Ir1 C38 -101.1(3)
N2 C9 Ir1 C16 -169.2(3)
N1 C9 Ir1 C16 5.0(4)

loop_
_platon_squeeze_void_nr
_platon_squeeze_void_average_x
_platon_squeeze_void_average_y
_platon_squeeze_void_average_z
_platon_squeeze_void_volume
_platon_squeeze_void_count_electrons
1 0.500 -0.061 0.750 549.7 71.3
2 0.500 0.018 0.250 549.6 74.5
